data_7043729
loop_
_publ_author_name
'Jang, Hyo Jin'
'Hopkins, Samantha L.'
'Siegler, Maxime A.'
'Bonnet, Sylvestre'

_publ_section_title
;
 Frontier orbitals of photosubstitutionally active ruthenium complexes: an
 experimental study of the spectator ligands&#x2019; electronic properties
 influence on photoreactivity
;
_journal_name_full 'Dalton Trans.'
_journal_paper_doi 10.1039/C7DT01540B
_journal_year 2017
_chemical_formula_sum 'C29 H29 Cl2 N5 O Ru'
_chemical_formula_weight 635.54
_space_group_crystal_system monoclinic
_space_group_IT_number 14
_space_group_name_Hall '-P 2ybc'
_space_group_name_H-M_alt 'P 1 21/c 1'
_symmetry_space_group_name_Hall '-P 2ybc'
_symmetry_space_group_name_H-M 'P 1 21/c 1'
_atom_sites_solution_hydrogens geom
_atom_sites_solution_primary direct
_atom_sites_solution_secondary difmap
_audit_creation_method SHELXL-2014/7
_audit_update_record
;
2017-04-19 deposited with the CCDC.
2017-07-12 downloaded from the CCDC.
;
_cell_angle_alpha 90
_cell_angle_beta 95.737(4)
_cell_angle_gamma 90
_cell_formula_units_Z 4
_cell_length_a 12.1750(5)
_cell_length_b 14.2168(5)
_cell_length_c 15.7813(7)
_cell_measurement_reflns_used 6562
_cell_measurement_temperature 110(2)
_cell_measurement_theta_max 72.03
_cell_measurement_theta_min 4.16
_cell_volume 2717.90(19)
_computing_cell_refinement
;
CrysAlisPro, Agilent Technologies,
Version 1.171.37.35 (release 13-08-2014 CrysAlis171 .NET)
(compiled Aug 13 2014,18:06:01)
;
_computing_data_collection
;
CrysAlisPro, Agilent Technologies,
Version 1.171.37.35 (release 13-08-2014 CrysAlis171 .NET)
(compiled Aug 13 2014,18:06:01)
;
_computing_data_reduction
;
CrysAlisPro, Agilent Technologies,
Version 1.171.37.35 (release 13-08-2014 CrysAlis171 .NET)
(compiled Aug 13 2014,18:06:01)
;
_computing_molecular_graphics 'SHELXTL v6.10 (Sheldrick, 2008)'
_computing_publication_material 'SHELXTL v6.10 (Sheldrick, 2008)'
_computing_structure_refinement 'SHELXL-2014/7 (Sheldrick, 2015)'
_computing_structure_solution 'SHELXS-2014/7 (Sheldrick, 2015)'
_diffrn_ambient_temperature 110(2)
_diffrn_measured_fraction_theta_full 1.000
_diffrn_measured_fraction_theta_max 0.999
_diffrn_measurement_device_type 'SuperNova, Dual, Cu at zero, Atlas'
_diffrn_measurement_method '\w scans'
_diffrn_radiation_monochromator mirror
_diffrn_radiation_source 'SuperNova (Cu) X-ray Source'
_diffrn_radiation_type CuK\a
_diffrn_radiation_wavelength 1.54178
_diffrn_reflns_av_R_equivalents 0.0368
_diffrn_reflns_av_unetI/netI 0.0538
_diffrn_reflns_Laue_measured_fraction_full 1.000
_diffrn_reflns_Laue_measured_fraction_max 0.999
_diffrn_reflns_limit_h_max 15
_diffrn_reflns_limit_h_min -14
_diffrn_reflns_limit_k_max 17
_diffrn_reflns_limit_k_min -17
_diffrn_reflns_limit_l_max 19
_diffrn_reflns_limit_l_min -19
_diffrn_reflns_number 15180
_diffrn_reflns_point_group_measured_fraction_full 1.000
_diffrn_reflns_point_group_measured_fraction_max 0.999
_diffrn_reflns_theta_full 67.679
_diffrn_reflns_theta_max 71.873
_diffrn_reflns_theta_min 3.649
_exptl_absorpt_coefficient_mu 6.737
_exptl_absorpt_correction_T_max 0.746
_exptl_absorpt_correction_T_min 0.102
_exptl_absorpt_correction_type analytical
_exptl_absorpt_process_details
;
CrysAlisPro, Agilent Technologies,
Version 1.171.37.35 (release 13-08-2014 CrysAlis171 .NET)
(compiled Aug 13 2014,18:06:01)
Analytical numeric absorption correction using a multifaceted crystal
            model based on expressions derived by R.C. Clark & J.S. Reid.
(Clark, R. C. & Reid, J. S. (1995). Acta Cryst. A51, 887-897)
Empirical absorption correction using spherical harmonics,
 implemented in SCALE3 ABSPACK scaling algorithm.
;
_exptl_crystal_colour 'dark red'
_exptl_crystal_density_diffrn 1.553
_exptl_crystal_description plate
_exptl_crystal_F_000 1296
_exptl_crystal_size_max 0.63
_exptl_crystal_size_mid 0.48
_exptl_crystal_size_min 0.05
_refine_diff_density_max 1.288
_refine_diff_density_min -0.934
_refine_diff_density_rms 0.149
_refine_ls_extinction_method none
_refine_ls_goodness_of_fit_ref 0.980
_refine_ls_hydrogen_treatment constr
_refine_ls_matrix_type full
_refine_ls_number_parameters 348
_refine_ls_number_reflns 5956
_refine_ls_number_restraints 0
_refine_ls_restrained_S_all 0.980
_refine_ls_R_factor_all 0.0512
_refine_ls_R_factor_gt 0.0461
_refine_ls_shift/su_max 0.000
_refine_ls_shift/su_mean 0.000
_refine_ls_structure_factor_coef Fsqd
_refine_ls_weighting_details 'w=1/[\s^2^(Fo^2^)+(0.0963P)^2^] where P=(Fo^2^+2Fc^2^)/3'
_refine_ls_weighting_scheme calc
_refine_ls_wR_factor_gt 0.1215
_refine_ls_wR_factor_ref 0.1250
_reflns_Friedel_coverage 0.000
_reflns_number_gt 5156
_reflns_number_total 5956
_reflns_threshold_expression 'I > 2\s(I)'
_cod_data_source_file c7dt01540b2.cif
_cod_data_source_block 1_Cl
_cod_database_code 7043729
_shelx_shelxl_version_number 2014/7
_twin_information
;
 * * * CRYSALIS TWIN DATA REDUCTION FINALIZING (Version 1.171.37.35 (release 13-08-2014 CrysAlis171 .NET)) * * *
Laue class: 2/m (b-unique) - Friedel mate is equivalent
Lattice type: P-lattice 
DC PROFFITRRPTWIN INFO: Step 1 - Loading orientation matrices (UB) of 2 components
 
DC PROFFITRRPTWIN INFO: Loading UB component 1
 
DC PROFFITRRPTWIN INFO: Loading UB component 2
 
DC PROFFITRRPTWIN INFO: Step 2 - Computing crossed twin laws
 
Twin law determination (relative to component 1)
Matrix 1 is taken from component 1 (  12.175   14.208   15.777    89.96    95.71    89.96)
Matrix 2 is taken from component 2 (  12.169   14.217   15.791    90.07    95.82    89.98)
Twin analysis: Component 1 with component 2
TL  =UB[1]-1*UB[2]:  -1.0004  -0.0017  -0.1569     0.0017  -0.9994   0.0002    -0.0033   0.0005   0.9988   det 0.999142
TL-1=UB[2]*UB[1]-1:  -0.9991   0.0017  -0.1569    -0.0017  -1.0006  -0.0001    -0.0033   0.0005   1.0006   det 1.000859
Rot= 179.9188 deg around the following vectors: 
Reciprocal space (hkl): -0.0776 0.0009 0.9970
Direct space (uvw)    : -0.0017 0.0003 1.0000
 
DC PROFFITRRPTWIN INFO: Step 3 - Loading reflections of 2 components
 
DC PROFFITRRPTWIN ALL INFO: Component 1
DC PROFFITRRPTWIN INFO: Face list of component 1 
  1:   7.8474  -0.0126   1.0278  d=   0.0402
  2:  -7.8474   0.0126  -1.0278  d=   0.0135
  3:   1.7752  -7.9954  -4.9904  d=   0.3287
  4:   0.3616  -7.9951   3.9998  d=   0.1343
  5:   0.2640   5.9966  -7.9953  d=   0.3492
  6:   1.5706  -0.0002  -9.9891  d=   0.2640
  7:  -1.6182   7.9953   3.9915  d=   0.1525
  8:  -7.8487  -0.9866  -1.0278  d=   0.0022
  9:  -1.7752   7.9954   4.9904  d=   0.1481
DC PROFFITRRPTWIN ALL INFO: Component 2
DC PROFFITRRPTWIN INFO: Face list of component 2 
  1:  -8.0015  -0.0005   1.0023  d=   0.0402
  2:   8.0015   0.0005  -1.0023  d=   0.0135
  3:  -1.0039   7.9976  -5.0036  d=   0.3287
  4:  -1.0022   7.9992   3.9970  d=   0.1343
  5:   1.0008  -6.0003  -7.9981  d=   0.3492
  6:  -0.0019  -0.0018 -10.0007  d=   0.2640
  7:   1.0037  -7.9978   4.0036  d=   0.1525
  8:   8.0011   1.0004  -1.0028  d=   0.0022
  9:   1.0039  -7.9976   5.0036  d=   0.1481
 
DC PROFFITRRPTWIN INFO: Step 4 - Analysing composite reflections of 2 components
 
Component 1: 18548 observations read
Component 2: 18581 observations read

27879 composite observations collected (18816 fully isolated, 9063 overlapped), 36 skipped due to one or more missing parts and 68 skipped due to I/sig<-3.0


OVERLAP STATISTICS

2 COMPONENTS

COMPONENTS 1, 2
 Overlap factor | # in range | % of all obs 
 -------------- | ---------- | ------------ 
   0.00 - 0.20  |       3071 |    11.0 <--- ALMOST SEPARATED
   0.20 - 0.40  |       1603 |     5.7
   0.40 - 0.60  |       1759 |     6.3
   0.60 - 0.80  |       1193 |     4.3
   0.80 - 1.00  |       1437 |     5.2 <--- FULLY OVERLAPPED
 -------------- | ---------- | ------------ 
      Total     |       9063 |    32.5

 
DC PROFFITRRPTWIN INFO: Step 5 - Scaling data & analysing twin ratios of 2 components
 
Computed twin ratios:
Twin 1: 73.06% (12613 common observations, 3829 merged)
Twin 2: 26.94% (11558 common observations, 3829 merged)

Preparing data for SCALE3 ABSPACK...

SCALING COMPONENT 1

14482 of 18455 reflections used for ABSPACK refinement
PROFFIT INFO: Inet (after scale3 abspack): min=-7906501.0000 max=23924008.0000
PROFFIT INFO: sig(Inet) (after scale3 abspack): min=667.7054 max=80605.3672


SCALING COMPONENT 2

14072 of 18487 reflections used for ABSPACK refinement
PROFFIT INFO: Inet (after scale3 abspack): min=-12799096.0000 max=23924008.0000
PROFFIT INFO: sig(Inet) (after scale3 abspack): min=667.7054 max=91375.6328

Computed twin ratios:
Twin 1: 72.32% (12613 common observations, 3829 merged)
Twin 2: 27.68% (11558 common observations, 3829 merged)

DC PROFFITRRPTWIN INFO: Determining HKLF4 overlap threshold for completeness requirement (>=80.0%)
DC PROFFITRRPTWIN INFO: HKLF4 overlap threshold kept - 0.40

DC PROFFITRRPTWIN INFO: Step 6 - Decomposed intensities statistics (HKLF4)
 
COMPONENT 1

 
Note: The Rint, Rsigma and RsigmaB values are computed for redundant data only!
    Mean F2 and F2/sig(F2) are given for all measured values!
Note: The RsigmaA values are computed for all measured values!

Help: For more information about computations of rint and rsigma please look into Crysalis help: 
 file:__#HELP_DTheoryAlgorithm_DataReductionOutput.html
 

Statistics vs intensity - point group symmetry: P2/m (b-unique)
                      #        #        #      average    mean      mean        
         intensity measured   kept    unique  redundancy   F2     F2/sig(F2)   Rint   Rsigma
#--------------------------------------------------------------------------------------------
 15654001- 1140959     1594     1594      464    3.4   2145542.52    75.80    0.072    0.079
  1140784-  683962     1528     1528      464    3.3    881757.62    45.03    0.076    0.086
   683764-  431338     1489     1489      464    3.2    551178.54    34.02    0.083    0.090
   430813-  279601     1488     1488      464    3.2    349921.10    25.50    0.088    0.101
   279501-  164709     1476     1476      464    3.2    217910.45    18.56    0.088    0.098
   164687-   93962     1433     1433      464    3.1    127614.18    12.23    0.104    0.115
    93741-   46468     1453     1453      464    3.1     68420.96     7.24    0.118    0.132
    46454-   18102     1429     1429      464    3.1     31217.17     3.56    0.176    0.192
    18094-    4105     1375     1375      464    3.0     10415.19     1.26    0.374    0.413
     4091-  -27033     1217     1217      464    2.6       353.61     0.08    0.888    1.511
#------------------------------------------------------------------------------------------
 15654001-  -27033    14482    14482     4640    3.1    467614.35    23.52    0.080    0.088
 

Statistics vs resolution - point group symmetry: P2/m (b-unique)
resolu-      #        #        #               average    mean      mean          
tion(A)   measured   kept    unique           redundancy   F2     F2/sig(F2)   Rint   Rsigma   RsigmaA
#------------------------------------------------------------------------------------------------------
 inf-1.73     1671     1671      464             3.6   1168730.42    53.33    0.072    0.079     0.014
1.73-1.38     1295     1295      464             2.8    707789.62    25.89    0.066    0.074     0.027
1.38-1.21     1763     1763      464             3.8    553470.67    22.19    0.096    0.111     0.035
1.21-1.10     1719     1719      464             3.7    425337.63    19.93    0.090    0.104     0.039
1.10-1.02     1540     1540      464             3.3    365417.65    18.84    0.084    0.094     0.041
1.02-0.96     1480     1480      464             3.2    304605.00    17.33    0.080    0.092     0.045
0.96-0.91     1431     1431      464             3.1    282151.83    17.71    0.078    0.088     0.045
0.91-0.87     1352     1352      464             2.9    261483.48    18.43    0.089    0.098     0.043
0.87-0.84     1212     1212      464             2.6    209296.39    17.63    0.071    0.076     0.045
0.84-0.81     1019     1019      464             2.2    167831.22    17.97    0.085    0.088     0.045
#------------------------------------------------------------------------------------------------------
 inf-0.81    14482    14482     4640             3.1    467614.35    23.52    0.080    0.088     0.031
 

Statistics vs resolution (taking redundancy into account) - point group symmetry: P2/m (b-unique)
resolu-      #        #        #       %       average    mean      mean          
tion(A)    kept     theory   unique complete  redundancy   F2     F2/sig(F2)   Rint  RsigmaB
#--------------------------------------------------------------------------------------------
 inf-1.73     1671      596      464   77.9      3.6   1168730.42   101.81    0.072    0.008
1.73-1.38     1295      563      464   82.4      2.8    707789.62    46.32    0.066    0.017
1.38-1.21     1763      543      464   85.5      3.8    553470.67    46.87    0.096    0.019
1.21-1.10     1719      588      464   78.9      3.7    425337.63    40.23    0.090    0.021
1.10-1.02     1540      568      464   81.7      3.3    365417.65    35.61    0.084    0.023
1.02-0.96     1480      550      464   84.4      3.2    304605.00    31.81    0.080    0.026
0.96-0.91     1431      553      464   83.9      3.1    282151.83    32.20    0.078    0.026
0.91-0.87     1352      541      464   85.8      2.9    261483.48    32.45    0.089    0.026
0.87-0.84     1212      539      464   86.1      2.6    209296.39    30.15    0.071    0.028
0.84-0.81     1019      557      464   83.3      2.2    167831.22    27.96    0.085    0.030
#--------------------------------------------------------------------------------------------
 inf-0.81    14482     5600     4640   82.9      3.1    467614.35    44.11    0.080    0.018
DC PROFFITRRPTWIN INFO: Step 7 - Generating output files
 
HKLF 4
Reflections read=18455, from those 14482 with overlapping factor < 0.400 written to file D:\Data\xs0876a\test_twin1_hklf4.hkl, 3973 skipped
Use the HKLF 4 file(s) for structure solution.

HKLF 5 merged
RINT ANALYSIS FOR ALL HKLF5 REFLECTIONS
 Components measured    kept     unique redundancy F2/sig(F2) Rint      Rsigma
#------------------------------------------------------------------------------
1,2          18455     15180      6222     2.44     23.86     0.037     0.034

RINT ANALYSIS FOR OVERLAPPED REFLECTIONS
 Components measured    kept     unique redundancy F2/sig(F2) Rint      Rsigma
#------------------------------------------------------------------------------
1,2           9063      7255      3050     2.38     24.65     0.039     0.032

RINT ANALYSIS FOR ISOLATED REFLECTIONS
 Component measured     kept     unique redundancy F2/sig(F2) Rint      Rsigma
#------------------------------------------------------------------------------
     1        9392      7925      3172     2.50     23.18     0.034     0.035
     2           0         0         0     0.00      0.00     0.000     0.000

6222 merged reflections saved into file: D:\Data\xs0876a\test_twin1_hklf5.hkl

Use this hkl file in SHELXL with BASF instruction, which has (components minus 1) entries, and HKLF 5 instruction.
E.g. Two component twin: 'BASF n2' in .ins file, BASF n1 can be computed as n1 = 1.0 - n2.
E.g. Three component twin: 'BASF n2 n3' in .ins file, BASF n1 can be computed as n1 = 1.0 - (n2 + n3).

BASF 0.27677 
;
_shelx_space_group_comment
;
The symmetry employed for this shelxl refinement is uniquely defined
by the following loop, which should always be used as a source of
symmetry information in preference to the above space-group names.
They are only intended as comments.
;

loop_
_space_group_symop_operation_xyz
'x, y, z'
'-x, y+1/2, -z+1/2'
'-x, -y, -z'
'x, -y-1/2, z-1/2'

loop_
_atom_site_label
_atom_site_type_symbol
_atom_site_fract_x
_atom_site_fract_y
_atom_site_fract_z
_atom_site_U_iso_or_equiv
_atom_site_adp_type
_atom_site_occupancy
_atom_site_site_symmetry_order
_atom_site_calc_flag
_atom_site_refinement_flags_posn
_atom_site_refinement_flags_adp
Ru1 Ru 0.13532(2) 0.09634(2) 0.76249(2) 0.01408(11) Uani 1 1 d . .
Cl1 Cl 0.06284(7) -0.06057(7) 0.76111(6) 0.0199(2) Uani 1 1 d . .
C1 C 0.1293(4) 0.0950(3) 0.9575(3) 0.0219(9) Uani 1 1 d . .
H1 H 0.2040 0.0747 0.9617 0.026 Uiso 1 1 calc R U
C2 C 0.0774(4) 0.1021(3) 1.0311(3) 0.0244(9) Uani 1 1 d . .
H2 H 0.1162 0.0863 1.0844 0.029 Uiso 1 1 calc R U
C3 C -0.0304(4) 0.1320(3) 1.0271(3) 0.0234(9) Uani 1 1 d . .
H3 H -0.0676 0.1359 1.0771 0.028 Uiso 1 1 calc R U
C4 C -0.0836(4) 0.1565(3) 0.9480(3) 0.0222(9) Uani 1 1 d . .
H4 H -0.1571 0.1797 0.9437 0.027 Uiso 1 1 calc R U
C5 C -0.0286(3) 0.1469(3) 0.8753(3) 0.0170(8) Uani 1 1 d . .
C6 C -0.0796(3) 0.1652(3) 0.7890(3) 0.0178(8) Uani 1 1 d . .
C7 C -0.1866(3) 0.1992(3) 0.7671(3) 0.0224(9) Uani 1 1 d . .
H7 H -0.2329 0.2168 0.8094 0.027 Uiso 1 1 calc R U
C8 C -0.2227(3) 0.2062(3) 0.6804(3) 0.0233(9) Uani 1 1 d . .
H8 H -0.2956 0.2275 0.6636 0.028 Uiso 1 1 calc R U
C9 C -0.1547(4) 0.1829(3) 0.6186(3) 0.0228(9) Uani 1 1 d . .
H9 H -0.1802 0.1870 0.5599 0.027 Uiso 1 1 calc R U
C10 C -0.0474(3) 0.1533(3) 0.6449(3) 0.0185(8) Uani 1 1 d . .
C11 C 0.0354(3) 0.1205(3) 0.5888(3) 0.0189(8) Uani 1 1 d . .
C12 C 0.0185(4) 0.1203(3) 0.5013(3) 0.0252(9) Uani 1 1 d . .
H12 H -0.0461 0.1480 0.4729 0.030 Uiso 1 1 calc R U
C13 C 0.0972(4) 0.0790(3) 0.4546(3) 0.0287(10) Uani 1 1 d . .
H13 H 0.0877 0.0794 0.3941 0.034 Uiso 1 1 calc R U
C14 C 0.1885(4) 0.0377(3) 0.4973(3) 0.0281(10) Uani 1 1 d . .
H14 H 0.2416 0.0069 0.4669 0.034 Uiso 1 1 calc R U
C15 C 0.2022(4) 0.0417(3) 0.5860(3) 0.0233(9) Uani 1 1 d . .
H15 H 0.2650 0.0122 0.6152 0.028 Uiso 1 1 calc R U
C16 C 0.3346(3) -0.0318(3) 0.8204(3) 0.0216(8) Uani 1 1 d . .
H16 H 0.2868 -0.0832 0.8053 0.026 Uiso 1 1 calc R U
C17 C 0.4398(4) -0.0509(3) 0.8582(3) 0.0254(9) Uani 1 1 d . .
H17 H 0.4623 -0.1140 0.8699 0.031 Uiso 1 1 calc R U
C18 C 0.5122(3) 0.0233(3) 0.8789(3) 0.0218(8) Uani 1 1 d . .
C19 C 0.4756(4) 0.1140(3) 0.8605(3) 0.0237(9) Uani 1 1 d . .
H19 H 0.5236 0.1660 0.8730 0.028 Uiso 1 1 calc R U
C20 C 0.3685(3) 0.1289(3) 0.8238(3) 0.0188(8) Uani 1 1 d . .
C21 C 0.3226(3) 0.2224(3) 0.8037(3) 0.0168(7) Uani 1 1 d . .
C22 C 0.3835(3) 0.3050(3) 0.8196(3) 0.0213(8) Uani 1 1 d . .
H22 H 0.4585 0.3016 0.8427 0.026 Uiso 1 1 calc R U
C23 C 0.3345(3) 0.3921(3) 0.8017(3) 0.0191(8) Uani 1 1 d . .
C24 C 0.2249(3) 0.3921(3) 0.7662(3) 0.0189(8) Uani 1 1 d . .
H24 H 0.1887 0.4500 0.7520 0.023 Uiso 1 1 calc R U
C25 C 0.1685(3) 0.3082(3) 0.7515(3) 0.0192(8) Uani 1 1 d . .
H25 H 0.0940 0.3103 0.7269 0.023 Uiso 1 1 calc R U
C26 C 0.6273(4) 0.0068(4) 0.9207(3) 0.0307(10) Uani 1 1 d . .
H26A H 0.6721 -0.0226 0.8797 0.046 Uiso 1 1 calc R U
H26B H 0.6242 -0.0349 0.9699 0.046 Uiso 1 1 calc R U
H26C H 0.6604 0.0670 0.9396 0.046 Uiso 1 1 calc R U
C27 C 0.3978(4) 0.4811(3) 0.8233(3) 0.0275(9) Uani 1 1 d . .
H27A H 0.3838 0.5022 0.8803 0.041 Uiso 1 1 calc R U
H27B H 0.3739 0.5299 0.7816 0.041 Uiso 1 1 calc R U
H27C H 0.4769 0.4693 0.8219 0.041 Uiso 1 1 calc R U
N1 N 0.0787(3) 0.1155(2) 0.8801(2) 0.0182(7) Uani 1 1 d . .
N2 N -0.0130(3) 0.1454(2) 0.7282(2) 0.0156(7) Uani 1 1 d . .
N3 N 0.1314(3) 0.0849(2) 0.6314(2) 0.0186(7) Uani 1 1 d . .
N4 N 0.2965(3) 0.0558(3) 0.8040(2) 0.0173(7) Uani 1 1 d . .
N5 N 0.2148(3) 0.2234(2) 0.7707(2) 0.0163(6) Uani 1 1 d . .
Cl2 Cl 0.33618(8) -0.18800(9) 0.57508(8) 0.0318(3) Uani 1 1 d . .
C1S C 0.3405(4) 0.2511(4) 0.5577(4) 0.0356(11) Uani 1 1 d . .
H1S1 H 0.3494 0.2965 0.6047 0.053 Uiso 1 1 calc R U
H1S2 H 0.2685 0.2201 0.5572 0.053 Uiso 1 1 calc R U
H1S3 H 0.3448 0.2840 0.5036 0.053 Uiso 1 1 calc R U
C2S C 0.4303(4) 0.1788(4) 0.5695(4) 0.0369(11) Uani 1 1 d . .
H2S1 H 0.4197 0.1395 0.6198 0.044 Uiso 1 1 calc R U
H2S2 H 0.4264 0.1373 0.5189 0.044 Uiso 1 1 calc R U
O1S O 0.5351(3) 0.2223(3) 0.5809(3) 0.0460(10) Uani 1 1 d . .
H1S H 0.5674 0.2153 0.5367 0.069 Uiso 1 1 calc R U

loop_
_atom_site_aniso_label
_atom_site_aniso_U_11
_atom_site_aniso_U_22
_atom_site_aniso_U_33
_atom_site_aniso_U_23
_atom_site_aniso_U_13
_atom_site_aniso_U_12
Ru1 0.01167(17) 0.01506(17) 0.01583(17) 0.00038(10) 0.00289(13) -0.00029(9)
Cl1 0.0195(4) 0.0177(4) 0.0226(4) 0.0021(4) 0.0028(3) -0.0043(3)
C1 0.025(2) 0.016(2) 0.023(2) 0.0017(15) -0.0052(18) -0.0010(15)
C2 0.037(2) 0.020(2) 0.015(2) 0.0003(15) -0.0013(18) 0.0007(17)
C3 0.039(2) 0.016(2) 0.0158(19) -0.0007(16) 0.0085(17) -0.0003(17)
C4 0.022(2) 0.018(2) 0.027(2) -0.0008(17) 0.0062(17) -0.0011(15)
C5 0.0165(18) 0.0160(19) 0.018(2) 0.0005(15) 0.0009(15) -0.0006(14)
C6 0.0146(18) 0.0170(19) 0.022(2) -0.0010(16) 0.0043(15) -0.0017(14)
C7 0.0174(19) 0.021(2) 0.029(2) 0.0013(17) 0.0025(16) -0.0001(15)
C8 0.0167(18) 0.022(2) 0.030(2) 0.0037(17) -0.0056(16) -0.0002(15)
C9 0.024(2) 0.020(2) 0.022(2) 0.0041(16) -0.0065(16) -0.0025(16)
C10 0.0184(18) 0.0169(19) 0.020(2) -0.0010(15) -0.0005(15) -0.0026(14)
C11 0.0229(19) 0.0157(19) 0.019(2) 0.0018(15) 0.0062(16) -0.0036(15)
C12 0.034(2) 0.023(2) 0.019(2) 0.0015(17) 0.0012(18) -0.0076(18)
C13 0.041(3) 0.027(2) 0.020(2) -0.0020(18) 0.0082(19) -0.014(2)
C14 0.034(2) 0.027(2) 0.026(2) -0.0082(18) 0.0156(18) -0.0105(18)
C15 0.0205(19) 0.022(2) 0.028(2) -0.0060(17) 0.0065(17) -0.0059(16)
C16 0.0205(19) 0.0165(19) 0.028(2) -0.0010(16) 0.0062(17) -0.0001(15)
C17 0.022(2) 0.017(2) 0.038(3) 0.0019(17) 0.0061(18) 0.0042(16)
C18 0.0171(18) 0.024(2) 0.025(2) 0.0023(17) 0.0020(16) 0.0055(15)
C19 0.020(2) 0.019(2) 0.032(2) -0.0052(18) 0.0024(18) 0.0000(15)
C20 0.0185(19) 0.0134(19) 0.025(2) 0.0004(15) 0.0045(16) 0.0018(15)
C21 0.0123(16) 0.0189(19) 0.0193(18) -0.0004(15) 0.0026(14) 0.0006(14)
C22 0.0180(18) 0.019(2) 0.027(2) -0.0022(16) 0.0023(16) -0.0012(15)
C23 0.0189(19) 0.0168(19) 0.022(2) 0.0007(15) 0.0058(16) -0.0030(15)
C24 0.0201(19) 0.0146(18) 0.0225(19) 0.0006(16) 0.0038(17) 0.0028(14)
C25 0.0165(17) 0.0169(19) 0.024(2) 0.0025(15) 0.0028(15) 0.0006(14)
C26 0.021(2) 0.031(3) 0.038(3) -0.001(2) -0.0046(19) 0.0087(18)
C27 0.025(2) 0.017(2) 0.041(3) -0.0027(18) 0.0037(18) -0.0026(16)
N1 0.0207(17) 0.0176(16) 0.0161(17) -0.0008(13) 0.0011(13) -0.0017(13)
N2 0.0151(15) 0.0157(16) 0.0160(16) 0.0028(12) 0.0016(12) -0.0025(12)
N3 0.0179(16) 0.0185(17) 0.0197(18) -0.0006(13) 0.0028(14) -0.0022(13)
N4 0.0151(15) 0.0204(17) 0.0167(16) 0.0026(13) 0.0036(12) 0.0005(13)
N5 0.0132(14) 0.0185(16) 0.0173(15) 0.0002(14) 0.0031(12) 0.0015(12)
Cl2 0.0189(5) 0.0401(6) 0.0354(6) 0.0102(5) -0.0011(4) -0.0010(4)
C1S 0.029(2) 0.026(2) 0.053(3) 0.003(2) 0.009(2) -0.0025(19)
C2S 0.029(2) 0.032(3) 0.049(3) -0.004(2) 0.004(2) -0.003(2)
O1S 0.0252(17) 0.055(3) 0.057(3) -0.023(2) 0.0010(17) -0.0042(17)

loop_
_atom_type_symbol
_atom_type_description
_atom_type_scat_dispersion_real
_atom_type_scat_dispersion_imag
_atom_type_scat_source
C C 0.0181 0.0091 'International Tables Vol C Tables 4.2.6.8 and 6.1.1.4'
H H 0.0000 0.0000 'International Tables Vol C Tables 4.2.6.8 and 6.1.1.4'
N N 0.0311 0.0180 'International Tables Vol C Tables 4.2.6.8 and 6.1.1.4'
Cl Cl 0.3639 0.7018 'International Tables Vol C Tables 4.2.6.8 and 6.1.1.4'
Ru Ru 0.0552 3.2960 'International Tables Vol C Tables 4.2.6.8 and 6.1.1.4'
O O 0.0492 0.0322 'International Tables Vol C Tables 4.2.6.8 and 6.1.1.4'

loop_
_geom_angle_atom_site_label_1
_geom_angle_atom_site_label_2
_geom_angle_atom_site_label_3
_geom_angle
N2 Ru1 N5 96.89(13)
N2 Ru1 N1 79.62(14)
N5 Ru1 N1 91.43(14)
N2 Ru1 N3 79.83(14)
N5 Ru1 N3 95.49(14)
N1 Ru1 N3 158.95(15)
N2 Ru1 N4 174.87(14)
N5 Ru1 N4 78.46(13)
N1 Ru1 N4 98.22(13)
N3 Ru1 N4 102.64(14)
N2 Ru1 Cl1 90.03(10)
N5 Ru1 Cl1 172.97(9)
N1 Ru1 Cl1 88.58(10)
N3 Ru1 Cl1 86.93(10)
N4 Ru1 Cl1 94.58(10)
N1 C1 C2 122.8(4)
N1 C1 H1 118.6
C2 C1 H1 118.6
C3 C2 C1 119.9(4)
C3 C2 H2 120.0
C1 C2 H2 120.0
C2 C3 C4 118.4(4)
C2 C3 H3 120.8
C4 C3 H3 120.8
C3 C4 C5 119.7(4)
C3 C4 H4 120.1
C5 C4 H4 120.1
N1 C5 C4 121.3(4)
N1 C5 C6 114.9(3)
C4 C5 C6 123.8(4)
N2 C6 C7 120.5(4)
N2 C6 C5 113.4(3)
C7 C6 C5 126.1(4)
C8 C7 C6 117.4(4)
C8 C7 H7 121.3
C6 C7 H7 121.3
C9 C8 C7 121.4(4)
C9 C8 H8 119.3
C7 C8 H8 119.3
C8 C9 C10 118.2(4)
C8 C9 H9 120.9
C10 C9 H9 120.9
N2 C10 C9 120.4(4)
N2 C10 C11 113.2(4)
C9 C10 C11 126.2(4)
C12 C11 N3 121.3(4)
C12 C11 C10 123.9(4)
N3 C11 C10 114.6(4)
C11 C12 C13 119.3(4)
C11 C12 H12 120.4
C13 C12 H12 120.4
C14 C13 C12 119.1(4)
C14 C13 H13 120.5
C12 C13 H13 120.5
C13 C14 C15 119.0(4)
C13 C14 H14 120.5
C15 C14 H14 120.5
N3 C15 C14 122.8(4)
N3 C15 H15 118.6
C14 C15 H15 118.6
N4 C16 C17 123.5(4)
N4 C16 H16 118.3
C17 C16 H16 118.3
C16 C17 C18 119.2(4)
C16 C17 H17 120.4
C18 C17 H17 120.4
C19 C18 C17 118.3(4)
C19 C18 C26 120.2(4)
C17 C18 C26 121.5(4)
C18 C19 C20 119.8(4)
C18 C19 H19 120.1
C20 C19 H19 120.1
N4 C20 C19 122.1(4)
N4 C20 C21 114.6(3)
C19 C20 C21 123.3(4)
N5 C21 C22 122.2(4)
N5 C21 C20 115.0(4)
C22 C21 C20 122.7(4)
C23 C22 C21 120.2(4)
C23 C22 H22 119.9
C21 C22 H22 119.9
C22 C23 C24 117.1(4)
C22 C23 C27 120.3(4)
C24 C23 C27 122.6(4)
C25 C24 C23 120.4(4)
C25 C24 H24 119.8
C23 C24 H24 119.8
N5 C25 C24 122.8(4)
N5 C25 H25 118.6
C24 C25 H25 118.6
C18 C26 H26A 109.5
C18 C26 H26B 109.5
H26A C26 H26B 109.5
C18 C26 H26C 109.5
H26A C26 H26C 109.5
H26B C26 H26C 109.5
C23 C27 H27A 109.5
C23 C27 H27B 109.5
H27A C27 H27B 109.5
C23 C27 H27C 109.5
H27A C27 H27C 109.5
H27B C27 H27C 109.5
C1 N1 C5 117.8(4)
C1 N1 Ru1 128.7(3)
C5 N1 Ru1 113.3(3)
C10 N2 C6 121.9(3)
C10 N2 Ru1 119.2(3)
C6 N2 Ru1 118.7(3)
C15 N3 C11 118.1(4)
C15 N3 Ru1 128.6(3)
C11 N3 Ru1 112.9(3)
C16 N4 C20 117.1(4)
C16 N4 Ru1 127.7(3)
C20 N4 Ru1 114.9(3)
C25 N5 C21 117.2(3)
C25 N5 Ru1 126.1(3)
C21 N5 Ru1 116.5(3)
C2S C1S H1S1 109.5
C2S C1S H1S2 109.5
H1S1 C1S H1S2 109.5
C2S C1S H1S3 109.5
H1S1 C1S H1S3 109.5
H1S2 C1S H1S3 109.5
O1S C2S C1S 110.8(4)
O1S C2S H2S1 109.5
C1S C2S H2S1 109.5
O1S C2S H2S2 109.5
C1S C2S H2S2 109.5
H2S1 C2S H2S2 108.1
C2S O1S H1S 109.5

loop_
_geom_bond_atom_site_label_1
_geom_bond_atom_site_label_2
_geom_bond_distance
Ru1 N2 1.961(3)
Ru1 N5 2.047(3)
Ru1 N1 2.062(4)
Ru1 N3 2.072(4)
Ru1 N4 2.086(3)
Ru1 Cl1 2.3983(9)
C1 N1 1.344(6)
C1 C2 1.380(7)
C1 H1 0.9500
C2 C3 1.376(7)
C2 H2 0.9500
C3 C4 1.391(6)
C3 H3 0.9500
C4 C5 1.392(6)
C4 H4 0.9500
C5 N1 1.375(5)
C5 C6 1.463(6)
C6 N2 1.346(5)
C6 C7 1.401(6)
C7 C8 1.398(6)
C7 H7 0.9500
C8 C9 1.381(6)
C8 H8 0.9500
C9 C10 1.396(6)
C9 H9 0.9500
C10 N2 1.343(5)
C10 C11 1.481(6)
C11 C12 1.376(6)
C11 N3 1.385(6)
C12 C13 1.396(7)
C12 H12 0.9500
C13 C14 1.373(7)
C13 H13 0.9500
C14 C15 1.395(6)
C14 H14 0.9500
C15 N3 1.325(6)
C15 H15 0.9500
C16 N4 1.346(5)
C16 C17 1.384(6)
C16 H16 0.9500
C17 C18 1.393(6)
C17 H17 0.9500
C18 C19 1.386(6)
C18 C26 1.506(6)
C19 C20 1.389(6)
C19 H19 0.9500
C20 N4 1.375(5)
C20 C21 1.465(5)
C21 N5 1.364(5)
C21 C22 1.397(6)
C22 C23 1.391(6)
C22 H22 0.9500
C23 C24 1.395(6)
C23 C27 1.503(6)
C24 C25 1.384(6)
C24 H24 0.9500
C25 N5 1.353(5)
C25 H25 0.9500
C26 H26A 0.9800
C26 H26B 0.9800
C26 H26C 0.9800
C27 H27A 0.9800
C27 H27B 0.9800
C27 H27C 0.9800
C1S C2S 1.499(7)
C1S H1S1 0.9800
C1S H1S2 0.9800
C1S H1S3 0.9800
C2S O1S 1.413(6)
C2S H2S1 0.9900
C2S H2S2 0.9900
O1S H1S 0.8400

loop_
_geom_hbond_atom_site_label_D
_geom_hbond_atom_site_label_H
_geom_hbond_atom_site_label_A
_geom_hbond_distance_DH
_geom_hbond_distance_HA
_geom_hbond_distance_DA
_geom_hbond_angle_DHA
_geom_hbond_site_symmetry_A
O1S H1S Cl2 0.84 2.25 3.087(4) 175.1 3_656

loop_
_geom_torsion_atom_site_label_1
_geom_torsion_atom_site_label_2
_geom_torsion_atom_site_label_3
_geom_torsion_atom_site_label_4
_geom_torsion
N1 C1 C2 C3 -0.6(7)
C1 C2 C3 C4 -1.4(6)
C2 C3 C4 C5 2.3(6)
C3 C4 C5 N1 -1.4(6)
C3 C4 C5 C6 176.1(4)
N1 C5 C6 N2 1.8(5)
C4 C5 C6 N2 -175.9(4)
N1 C5 C6 C7 -178.6(4)
C4 C5 C6 C7 3.7(7)
N2 C6 C7 C8 3.6(6)
C5 C6 C7 C8 -175.9(4)
C6 C7 C8 C9 -1.7(6)
C7 C8 C9 C10 -1.0(7)
C8 C9 C10 N2 1.8(6)
C8 C9 C10 C11 176.5(4)
N2 C10 C11 C12 178.9(4)
C9 C10 C11 C12 3.9(7)
N2 C10 C11 N3 2.0(5)
C9 C10 C11 N3 -173.0(4)
N3 C11 C12 C13 3.3(6)
C10 C11 C12 C13 -173.4(4)
C11 C12 C13 C14 1.4(7)
C12 C13 C14 C15 -2.6(7)
C13 C14 C15 N3 -1.0(7)
N4 C16 C17 C18 -1.6(7)
C16 C17 C18 C19 -0.1(7)
C16 C17 C18 C26 179.5(4)
C17 C18 C19 C20 1.1(7)
C26 C18 C19 C20 -178.5(4)
C18 C19 C20 N4 -0.6(7)
C18 C19 C20 C21 178.9(4)
N4 C20 C21 N5 1.8(5)
C19 C20 C21 N5 -177.8(4)
N4 C20 C21 C22 179.8(4)
C19 C20 C21 C22 0.3(6)
N5 C21 C22 C23 0.0(6)
C20 C21 C22 C23 -177.9(4)
C21 C22 C23 C24 -1.4(6)
C21 C22 C23 C27 176.6(4)
C22 C23 C24 C25 1.2(7)
C27 C23 C24 C25 -176.7(4)
C23 C24 C25 N5 0.4(7)
C2 C1 N1 C5 1.5(6)
C2 C1 N1 Ru1 -172.9(3)
C4 C5 N1 C1 -0.5(6)
C6 C5 N1 C1 -178.2(3)
C4 C5 N1 Ru1 174.7(3)
C6 C5 N1 Ru1 -3.0(4)
C9 C10 N2 C6 0.2(6)
C11 C10 N2 C6 -175.2(3)
C9 C10 N2 Ru1 176.4(3)
C11 C10 N2 Ru1 1.0(5)
C7 C6 N2 C10 -3.0(6)
C5 C6 N2 C10 176.6(3)
C7 C6 N2 Ru1 -179.2(3)
C5 C6 N2 Ru1 0.4(5)
C14 C15 N3 C11 5.6(6)
C14 C15 N3 Ru1 178.7(3)
C12 C11 N3 C15 -6.8(6)
C10 C11 N3 C15 170.2(4)
C12 C11 N3 Ru1 179.1(3)
C10 C11 N3 Ru1 -3.9(4)
C17 C16 N4 C20 2.1(6)
C17 C16 N4 Ru1 -171.3(3)
C19 C20 N4 C16 -1.0(6)
C21 C20 N4 C16 179.5(4)
C19 C20 N4 Ru1 173.3(3)
C21 C20 N4 Ru1 -6.3(4)
C24 C25 N5 C21 -1.8(6)
C24 C25 N5 Ru1 173.7(3)
C22 C21 N5 C25 1.6(6)
C20 C21 N5 C25 179.7(4)
C22 C21 N5 Ru1 -174.4(3)
C20 C21 N5 Ru1 3.7(5)
